data_4033403
loop_
_publ_author_name
'Prasad, Sure Siva'
'Baskaran, Sundarababu'

_publ_section_title
;
 Iminosugar C-Nitromethyl Glycoside: Stereoselective Synthesis of
 Isoxazoline and Isoxazole-Fused Bicyclic Iminosugars.
;
_journal_issue 3
_journal_name_full 'The Journal of organic chemistry'
_journal_page_first 1558
_journal_page_last 1564
_journal_paper_doi 10.1021/acs.joc.7b02803
_journal_volume 83
_journal_year 2018
_chemical_formula_moiety 'C19 H23 N3 O5'
_chemical_formula_sum 'C19 H23 N3 O5'
_chemical_formula_weight 373.40
_space_group_crystal_system orthorhombic
_space_group_IT_number 19
_space_group_name_Hall 'P 2ac 2ab'
_space_group_name_H-M_alt 'P 21 21 21'
_symmetry_space_group_name_Hall 'P 2ac 2ab'
_symmetry_space_group_name_H-M 'P 21 21 21'
_atom_sites_solution_hydrogens mixed
_audit_creation_method SHELXL-2014/7
_cell_angle_alpha 90
_cell_angle_beta 90
_cell_angle_gamma 90
_cell_formula_units_Z 4
_cell_length_a 6.5854(2)
_cell_length_b 16.3469(5)
_cell_length_c 17.4873(4)
_cell_measurement_reflns_used 4194
_cell_measurement_temperature 296(2)
_cell_measurement_theta_max 26.01
_cell_measurement_theta_min 2.42
_cell_volume 1882.52(9)
_computing_cell_refinement 'Bruker SAINT'
_computing_data_collection 'Bruker APEX2'
_computing_data_reduction 'Bruker SAINT'
_computing_molecular_graphics 'Bruker SHELXTL'
_computing_publication_material 'Bruker SHELXTL'
_computing_structure_refinement 'SHELXL-2014/7 (Sheldrick, 2014)'
_computing_structure_solution 'SHELXS-97 (Sheldrick 2008)'
_diffrn_ambient_temperature 296(2)
_diffrn_measured_fraction_theta_full 1.000
_diffrn_measured_fraction_theta_max 0.999
_diffrn_measurement_device_type 'Bruker APEXII CCD DETECTOR'
_diffrn_measurement_method 'Phi and omega scans'
_diffrn_radiation_type MoK\a
_diffrn_radiation_wavelength 0.71073
_diffrn_reflns_av_R_equivalents 0.0151
_diffrn_reflns_av_unetI/netI 0.0188
_diffrn_reflns_Laue_measured_fraction_full 1.000
_diffrn_reflns_Laue_measured_fraction_max 0.999
_diffrn_reflns_limit_h_max 7
_diffrn_reflns_limit_h_min -7
_diffrn_reflns_limit_k_max 16
_diffrn_reflns_limit_k_min -19
_diffrn_reflns_limit_l_max 20
_diffrn_reflns_limit_l_min -20
_diffrn_reflns_number 8235
_diffrn_reflns_point_group_measured_fraction_full 0.997
_diffrn_reflns_point_group_measured_fraction_max 0.997
_diffrn_reflns_theta_full 24.993
_diffrn_reflns_theta_max 24.993
_diffrn_reflns_theta_min 1.705
_exptl_absorpt_coefficient_mu 0.096
_exptl_absorpt_correction_T_max 0.989
_exptl_absorpt_correction_T_min 0.967
_exptl_absorpt_correction_type multi-scan
_exptl_absorpt_process_details 'SADABS Bruker,2014'
_exptl_crystal_colour colourless
_exptl_crystal_density_diffrn 1.317
_exptl_crystal_description rectangular
_exptl_crystal_F_000 792
_exptl_crystal_size_max 0.350
_exptl_crystal_size_mid 0.260
_exptl_crystal_size_min 0.120
_refine_diff_density_max 0.126
_refine_diff_density_min -0.114
_refine_diff_density_rms 0.024
_refine_ls_abs_structure_details
;
 Flack x determined using 1135 quotients [(I+)-(I-)]/[(I+)+(I-)]
 (Parsons, Flack and Wagner, Acta Cryst. B69 (2013) 249-259).
;
_refine_ls_abs_structure_Flack -0.3(3)
_refine_ls_extinction_coef 0.0076(11)
_refine_ls_extinction_expression Fc^*^=kFc[1+0.001xFc^2^\l^3^/sin(2\q)]^-1/4^
_refine_ls_extinction_method 'SHELXL-2014/7 (Sheldrick 2014'
_refine_ls_goodness_of_fit_ref 1.036
_refine_ls_hydrogen_treatment mixed
_refine_ls_matrix_type full
_refine_ls_number_parameters 251
_refine_ls_number_reflns 3301
_refine_ls_number_restraints 0
_refine_ls_restrained_S_all 1.036
_refine_ls_R_factor_all 0.0373
_refine_ls_R_factor_gt 0.0319
_refine_ls_shift/su_max 0.000
_refine_ls_shift/su_mean 0.000
_refine_ls_structure_factor_coef Fsqd
_refine_ls_weighting_details 'w=1/[\s^2^(Fo^2^)+(0.0304P)^2^+0.3353P] where P=(Fo^2^+2Fc^2^)/3'
_refine_ls_weighting_scheme calc
_refine_ls_wR_factor_gt 0.0713
_refine_ls_wR_factor_ref 0.0746
_reflns_Friedel_coverage 0.716
_reflns_Friedel_fraction_full 0.993
_reflns_Friedel_fraction_max 0.993
_reflns_number_gt 3002
_reflns_number_total 3301
_reflns_threshold_expression 'I > 2\s(I)'
_cod_data_source_file jo7b02803_si_002.cif
_cod_data_source_block 431_cmpd_10
_cod_depositor_comments 'Adding full bibliography for 4033403--4033405.cif.'
_cod_database_code 4033403
_shelx_shelxl_version_number 2014/7
_shelx_space_group_comment
;
The symmetry employed for this shelxl refinement is uniquely defined
by the following loop, which should always be used as a source of
symmetry information in preference to the above space-group names.
They are only intended as comments.
;
_shelx_estimated_absorpt_t_min 0.967
_shelx_estimated_absorpt_t_max 0.989

loop_
_space_group_symop_operation_xyz
'x, y, z'
'-x+1/2, -y, z+1/2'
'-x, y+1/2, -z+1/2'
'x+1/2, -y+1/2, -z'

loop_
_atom_site_label
_atom_site_type_symbol
_atom_site_fract_x
_atom_site_fract_y
_atom_site_fract_z
_atom_site_U_iso_or_equiv
_atom_site_adp_type
_atom_site_occupancy
_atom_site_site_symmetry_order
_atom_site_calc_flag
_atom_site_refinement_flags_posn
_atom_site_refinement_flags_adp
C1 C 1.5373(6) 0.9860(2) 0.22897(18) 0.0867(11) Uani 1 1 d . .
H1A H 1.6137 0.9410 0.2507 0.104 Uiso 1 1 calc R U
H1B H 1.5271 0.9784 0.1741 0.104 Uiso 1 1 calc R U
C2 C 1.3290(5) 0.99244(18) 0.26509(14) 0.0648(8) Uani 1 1 d . .
H2 H 1.2303 1.0156 0.2292 0.078 Uiso 1 1 calc R U
C3 C 1.2344(5) 0.92415(19) 0.31242(15) 0.0675(8) Uani 1 1 d . .
H3A H 1.1466 0.8897 0.2817 0.081 Uiso 1 1 calc R U
H3B H 1.3372 0.8906 0.3368 0.081 Uiso 1 1 calc R U
C4 C 1.0329(4) 0.92793(16) 0.43328(14) 0.0542(6) Uani 1 1 d . .
H4A H 1.1396 0.9107 0.4679 0.065 Uiso 1 1 calc R U
H4B H 0.9599 0.8798 0.4160 0.065 Uiso 1 1 calc R U
C5 C 0.8896(4) 0.98658(16) 0.47304(13) 0.0509(6) Uani 1 1 d . .
H5 H 0.7686 0.9932 0.4410 0.061 Uiso 1 1 calc R U
C6 C 0.9773(3) 1.07033(16) 0.48874(13) 0.0471(6) Uani 1 1 d . .
H6 H 0.8668 1.1088 0.4993 0.056 Uiso 1 1 calc R U
C7 C 1.2312(4) 1.14278(16) 0.54675(14) 0.0512(6) Uani 1 1 d . .
C8 C 1.1138(4) 1.10524(14) 0.42664(13) 0.0454(6) Uani 1 1 d . .
H8 H 1.0330 1.1300 0.3857 0.055 Uiso 1 1 calc R U
C9 C 1.2489(3) 1.03825(14) 0.39552(12) 0.0400(5) Uani 1 1 d . .
H9 H 1.3341 1.0176 0.4372 0.048 Uiso 1 1 calc R U
C10 C 1.3805(4) 1.05207(15) 0.32669(12) 0.0452(6) Uani 1 1 d . .
C11 C 0.6613(3) 0.90420(15) 0.54562(13) 0.0447(6) Uani 1 1 d . .
C12 C 0.4765(3) 0.82439(14) 0.64365(12) 0.0433(5) Uani 1 1 d . .
C13 C 0.3131(4) 0.80073(17) 0.59982(15) 0.0581(7) Uani 1 1 d . .
H13 H 0.3101 0.8126 0.5478 0.070 Uiso 1 1 calc R U
C14 C 0.1542(4) 0.75941(19) 0.63328(17) 0.0690(8) Uani 1 1 d . .
H14 H 0.0429 0.7444 0.6037 0.083 Uiso 1 1 calc R U
C15 C 0.1574(5) 0.74012(19) 0.70919(17) 0.0699(9) Uani 1 1 d . .
H15 H 0.0481 0.7131 0.7315 0.084 Uiso 1 1 calc R U
C16 C 0.3229(5) 0.76099(19) 0.75207(16) 0.0728(9) Uani 1 1 d . .
H16 H 0.3274 0.7467 0.8035 0.087 Uiso 1 1 calc R U
C17 C 0.4829(4) 0.80283(17) 0.72003(13) 0.0582(7) Uani 1 1 d . .
H17 H 0.5950 0.8166 0.7497 0.070 Uiso 1 1 calc R U
C18 C 1.1373(5) 1.21087(19) 0.59335(17) 0.0742(9) Uani 1 1 d . .
H18A H 0.9977 1.2176 0.5788 0.111 Uiso 1 1 calc R U
H18B H 1.2096 1.2609 0.5841 0.111 Uiso 1 1 calc R U
H18C H 1.1448 1.1974 0.6467 0.111 Uiso 1 1 calc R U
C19 C 1.4455(4) 1.1236(2) 0.57132(17) 0.0691(8) Uani 1 1 d . .
H19A H 1.4452 1.1053 0.6235 0.104 Uiso 1 1 calc R U
H19B H 1.5276 1.1720 0.5670 0.104 Uiso 1 1 calc R U
H19C H 1.5003 1.0815 0.5391 0.104 Uiso 1 1 calc R U
N1 N 1.5466(3) 1.08927(14) 0.31912(11) 0.0585(6) Uani 1 1 d . .
N2 N 1.1184(3) 0.97159(12) 0.36868(11) 0.0490(5) Uani 1 1 d . .
N3 N 0.6410(3) 0.87045(15) 0.61562(12) 0.0549(6) Uani 1 1 d . .
O1 O 1.6308(3) 1.06362(13) 0.24707(10) 0.0754(6) Uani 1 1 d . .
O2 O 0.8274(2) 0.95287(12) 0.54576(9) 0.0584(5) Uani 1 1 d . .
O3 O 0.5521(3) 0.89495(12) 0.49137(9) 0.0581(5) Uani 1 1 d . .
O4 O 1.1147(2) 1.06937(10) 0.55186(9) 0.0489(4) Uani 1 1 d . .
O5 O 1.2252(3) 1.16574(10) 0.46699(9) 0.0554(5) Uani 1 1 d . .
H1N H 0.725(4) 0.8843(18) 0.6500(15) 0.065(9) Uiso 1 1 d . .

loop_
_atom_site_aniso_label
_atom_site_aniso_U_11
_atom_site_aniso_U_22
_atom_site_aniso_U_33
_atom_site_aniso_U_23
_atom_site_aniso_U_13
_atom_site_aniso_U_12
C1 0.113(3) 0.081(2) 0.0653(19) -0.0276(16) 0.0441(19) -0.031(2)
C2 0.0818(19) 0.070(2) 0.0427(14) -0.0119(13) 0.0097(14) -0.0212(16)
C3 0.0863(19) 0.0623(18) 0.0540(15) -0.0172(14) 0.0136(14) -0.0229(17)
C4 0.0532(13) 0.0515(15) 0.0580(15) 0.0069(12) 0.0029(12) -0.0131(13)
C5 0.0369(12) 0.0719(18) 0.0438(13) 0.0160(12) 0.0003(10) -0.0090(12)
C6 0.0377(11) 0.0578(16) 0.0457(12) 0.0080(11) 0.0092(10) 0.0061(11)
C7 0.0548(14) 0.0502(15) 0.0487(13) -0.0042(12) 0.0181(12) -0.0044(12)
C8 0.0461(13) 0.0453(14) 0.0450(12) 0.0076(11) 0.0065(10) 0.0026(11)
C9 0.0418(12) 0.0418(13) 0.0365(11) 0.0016(10) 0.0045(9) -0.0042(10)
C10 0.0516(14) 0.0449(15) 0.0391(11) -0.0015(10) 0.0079(10) -0.0069(12)
C11 0.0336(11) 0.0553(15) 0.0453(12) 0.0050(11) 0.0018(11) -0.0043(10)
C12 0.0419(12) 0.0443(13) 0.0435(12) 0.0032(10) 0.0040(10) -0.0057(11)
C13 0.0520(15) 0.0708(19) 0.0516(14) 0.0137(13) -0.0024(12) -0.0155(14)
C14 0.0563(16) 0.078(2) 0.0730(18) 0.0030(16) -0.0002(14) -0.0246(15)
C15 0.076(2) 0.068(2) 0.0656(17) -0.0047(14) 0.0224(16) -0.0335(17)
C16 0.101(2) 0.073(2) 0.0445(14) 0.0043(14) 0.0135(16) -0.0330(19)
C17 0.0674(17) 0.0627(18) 0.0444(13) 0.0044(12) -0.0012(12) -0.0191(15)
C18 0.087(2) 0.068(2) 0.0671(17) -0.0147(15) 0.0286(16) 0.0045(18)
C19 0.0552(16) 0.078(2) 0.0737(18) -0.0149(16) 0.0069(14) -0.0094(16)
N1 0.0635(13) 0.0643(15) 0.0477(11) -0.0099(10) 0.0220(10) -0.0131(12)
N2 0.0510(12) 0.0501(12) 0.0459(10) 0.0005(9) 0.0049(9) -0.0130(10)
N3 0.0448(12) 0.0777(16) 0.0422(11) 0.0155(11) -0.0062(10) -0.0201(12)
O1 0.0873(13) 0.0794(14) 0.0595(11) -0.0154(10) 0.0411(11) -0.0235(12)
O2 0.0413(9) 0.0886(14) 0.0452(9) 0.0194(9) -0.0028(7) -0.0223(9)
O3 0.0490(9) 0.0830(14) 0.0421(9) 0.0087(9) -0.0043(8) -0.0189(10)
O4 0.0485(9) 0.0562(10) 0.0419(8) 0.0036(8) 0.0073(7) -0.0047(8)
O5 0.0706(12) 0.0450(10) 0.0507(9) -0.0030(8) 0.0200(9) -0.0086(9)

loop_
_atom_type_symbol
_atom_type_description
_atom_type_scat_dispersion_real
_atom_type_scat_dispersion_imag
_atom_type_scat_source
C C 0.0033 0.0016 'International Tables Vol C Tables 4.2.6.8 and 6.1.1.4'
H H 0.0000 0.0000 'International Tables Vol C Tables 4.2.6.8 and 6.1.1.4'
N N 0.0061 0.0033 'International Tables Vol C Tables 4.2.6.8 and 6.1.1.4'
O O 0.0106 0.0060 'International Tables Vol C Tables 4.2.6.8 and 6.1.1.4'

loop_
_geom_angle_atom_site_label_1
_geom_angle_atom_site_label_2
_geom_angle_atom_site_label_3
_geom_angle
O1 C1 C2 103.5(2)
O1 C1 H1A 111.1
C2 C1 H1A 111.1
O1 C1 H1B 111.1
C2 C1 H1B 111.1
H1A C1 H1B 109.0
C10 C2 C1 98.1(2)
C10 C2 C3 100.3(2)
C1 C2 C3 123.1(3)
C10 C2 H2 111.1
C1 C2 H2 111.1
C3 C2 H2 111.1
N2 C3 C2 101.0(2)
N2 C3 H3A 111.6
C2 C3 H3A 111.6
N2 C3 H3B 111.6
C2 C3 H3B 111.6
H3A C3 H3B 109.4
N2 C4 C5 106.7(2)
N2 C4 H4A 110.4
C5 C4 H4A 110.4
N2 C4 H4B 110.4
C5 C4 H4B 110.4
H4A C4 H4B 108.6
O2 C5 C6 107.09(19)
O2 C5 C4 109.8(2)
C6 C5 C4 114.78(19)
O2 C5 H5 108.3
C6 C5 H5 108.3
C4 C5 H5 108.3
O4 C6 C5 111.88(19)
O4 C6 C8 100.48(17)
C5 C6 C8 115.9(2)
O4 C6 H6 109.4
C5 C6 H6 109.4
C8 C6 H6 109.4
O4 C7 O5 105.30(19)
O4 C7 C19 108.1(2)
O5 C7 C19 110.8(2)
O4 C7 C18 111.4(2)
O5 C7 C18 108.5(2)
C19 C7 C18 112.5(3)
O5 C8 C9 112.31(19)
O5 C8 C6 102.23(18)
C9 C8 C6 109.44(19)
O5 C8 H8 110.9
C9 C8 H8 110.9
C6 C8 H8 110.9
N2 C9 C10 101.17(17)
N2 C9 C8 107.99(19)
C10 C9 C8 121.3(2)
N2 C9 H9 108.6
C10 C9 H9 108.6
C8 C9 H9 108.6
N1 C10 C2 115.9(2)
N1 C10 C9 131.2(2)
C2 C10 C9 110.5(2)
O3 C11 N3 127.3(2)
O3 C11 O2 124.1(2)
N3 C11 O2 108.60(19)
C13 C12 C17 119.3(2)
C13 C12 N3 123.9(2)
C17 C12 N3 116.7(2)
C14 C13 C12 119.7(2)
C14 C13 H13 120.1
C12 C13 H13 120.1
C15 C14 C13 121.0(3)
C15 C14 H14 119.5
C13 C14 H14 119.5
C14 C15 C16 119.3(3)
C14 C15 H15 120.4
C16 C15 H15 120.4
C15 C16 C17 120.8(2)
C15 C16 H16 119.6
C17 C16 H16 119.6
C16 C17 C12 119.8(3)
C16 C17 H17 120.1
C12 C17 H17 120.1
C7 C18 H18A 109.5
C7 C18 H18B 109.5
H18A C18 H18B 109.5
C7 C18 H18C 109.5
H18A C18 H18C 109.5
H18B C18 H18C 109.5
C7 C19 H19A 109.5
C7 C19 H19B 109.5
H19A C19 H19B 109.5
C7 C19 H19C 109.5
H19A C19 H19C 109.5
H19B C19 H19C 109.5
C10 N1 O1 106.6(2)
C4 N2 C9 110.14(18)
C4 N2 C3 117.7(2)
C9 N2 C3 107.60(19)
C11 N3 C12 127.7(2)
C11 N3 H1N 118.1(19)
C12 N3 H1N 113.4(19)
N1 O1 C1 106.46(18)
C11 O2 C5 116.86(18)
C6 O4 C7 106.45(18)
C8 O5 C7 108.25(17)

loop_
_geom_bond_atom_site_label_1
_geom_bond_atom_site_label_2
_geom_bond_distance
C1 O1 1.445(4)
C1 C2 1.514(4)
C1 H1A 0.9700
C1 H1B 0.9700
C2 C10 1.492(3)
C2 C3 1.523(4)
C2 H2 0.9800
C3 N2 1.467(3)
C3 H3A 0.9700
C3 H3B 0.9700
C4 N2 1.450(3)
C4 C5 1.514(4)
C4 H4A 0.9700
C4 H4B 0.9700
C5 O2 1.445(3)
C5 C6 1.511(3)
C5 H5 0.9800
C6 O4 1.427(3)
C6 C8 1.521(3)
C6 H6 0.9800
C7 O4 1.427(3)
C7 O5 1.445(3)
C7 C19 1.508(4)
C7 C18 1.512(4)
C8 O5 1.419(3)
C8 C9 1.512(3)
C8 H8 0.9800
C9 N2 1.465(3)
C9 C10 1.500(3)
C9 H9 0.9800
C10 N1 1.259(3)
C11 O3 1.200(3)
C11 N3 1.349(3)
C11 O2 1.353(3)
C12 C13 1.377(3)
C12 C17 1.382(3)
C12 N3 1.407(3)
C13 C14 1.376(4)
C13 H13 0.9300
C14 C15 1.364(4)
C14 H14 0.9300
C15 C16 1.366(4)
C15 H15 0.9300
C16 C17 1.375(4)
C16 H16 0.9300
C17 H17 0.9300
C18 H18A 0.9600
C18 H18B 0.9600
C18 H18C 0.9600
C19 H19A 0.9600
C19 H19B 0.9600
C19 H19C 0.9600
N1 O1 1.439(2)
N3 H1N 0.85(3)

loop_
_geom_torsion_atom_site_label_1
_geom_torsion_atom_site_label_2
_geom_torsion_atom_site_label_3
_geom_torsion_atom_site_label_4
_geom_torsion
O1 C1 C2 C10 -26.5(3)
O1 C1 C2 C3 -134.5(3)
C10 C2 C3 N2 39.5(3)
C1 C2 C3 N2 146.4(3)
N2 C4 C5 O2 -169.43(18)
N2 C4 C5 C6 -48.7(3)
O2 C5 C6 O4 46.1(2)
C4 C5 C6 O4 -76.1(2)
O2 C5 C6 C8 160.49(19)
C4 C5 C6 C8 38.3(3)
O4 C6 C8 O5 -39.4(2)
C5 C6 C8 O5 -160.09(19)
O4 C6 C8 C9 79.9(2)
C5 C6 C8 C9 -40.9(3)
O5 C8 C9 N2 168.95(17)
C6 C8 C9 N2 56.1(2)
O5 C8 C9 C10 -75.2(3)
C6 C8 C9 C10 172.0(2)
C1 C2 C10 N1 15.1(3)
C3 C2 C10 N1 141.1(3)
C1 C2 C10 C9 -149.4(2)
C3 C2 C10 C9 -23.5(3)
N2 C9 C10 N1 -163.6(3)
C8 C9 C10 N1 77.1(4)
N2 C9 C10 C2 -2.2(3)
C8 C9 C10 C2 -121.5(2)
C17 C12 C13 C14 3.1(4)
N3 C12 C13 C14 -176.6(3)
C12 C13 C14 C15 -1.2(5)
C13 C14 C15 C16 -1.2(5)
C14 C15 C16 C17 1.7(5)
C15 C16 C17 C12 0.2(5)
C13 C12 C17 C16 -2.6(4)
N3 C12 C17 C16 177.1(3)
C2 C10 N1 O1 3.4(3)
C9 C10 N1 O1 164.0(3)
C5 C4 N2 C9 67.0(2)
C5 C4 N2 C3 -169.3(2)
C10 C9 N2 C4 158.5(2)
C8 C9 N2 C4 -73.2(2)
C10 C9 N2 C3 29.0(3)
C8 C9 N2 C3 157.4(2)
C2 C3 N2 C4 -169.5(2)
C2 C3 N2 C9 -44.4(3)
O3 C11 N3 C12 -7.8(5)
O2 C11 N3 C12 171.3(2)
C13 C12 N3 C11 5.6(4)
C17 C12 N3 C11 -174.0(3)
C10 N1 O1 C1 -21.9(3)
C2 C1 O1 N1 30.8(3)
O3 C11 O2 C5 -8.5(4)
N3 C11 O2 C5 172.4(2)
C6 C5 O2 C11 146.3(2)
C4 C5 O2 C11 -88.4(2)
C5 C6 O4 C7 162.85(18)
C8 C6 O4 C7 39.3(2)
O5 C7 O4 C6 -24.5(2)
C19 C7 O4 C6 -143.0(2)
C18 C7 O4 C6 92.9(3)
C9 C8 O5 C7 -91.6(2)
C6 C8 O5 C7 25.6(2)
O4 C7 O5 C8 -2.1(2)
C19 C7 O5 C8 114.6(2)
C18 C7 O5 C8 -121.5(2)
